data_4108939
loop_
_publ_author_name
'Cuixiang Sun'
'Qiu Wang'
'Jason D. Brubaker'
'Peter M. Wright'
'Christian D. Lerner'
'Kevin Noson'
'Mark Charest'
'Dionicio R. Siegel'
'Yi-Ming Wang'
'Andrew G. Myers'

_publ_section_title
;
 A Robust Platform for the Synthesis of New Tetracycline Antibiotics
;
_journal_name_full 'Journal of the American Chemical Society'
_journal_page_first 17913
_journal_page_last 17927
_journal_paper_doi 10.1021/ja806629e
_journal_volume 130
_journal_year 2008
_chemical_absolute_configuration ad
_chemical_compound_source 'chemical synthesis'
_chemical_formula_iupac 'C26 H34 N2 O5 Si'
_chemical_formula_moiety 'C26 H34 N2 O5 Si'
_chemical_formula_structural 'C26 H34 N2 O5 Si'
_chemical_formula_sum 'C26 H34 N2 O5 Si'
_chemical_formula_weight 482.64
_chemical_name_common drsenone
_chemical_name_systematic
; 
(4a<i>S</i>,8a<i>S</i>,9<i>S</i>)-3-(Benzyloxy)-4a-(<i>tert</i>-
butyldimethylsilyloxy)-9-(dimethylamino)-8a,9-
dihydronaphtho[2,3-<i>d</i>]isoxazole-4,5(4a<i>H</i>,8<i>H</i>)-dione
;
_space_group_IT_number 19
_symmetry_cell_setting orthorhombic
_symmetry_Int_Tables_number 19
_symmetry_space_group_name_Hall 'P 2ac 2ab'
_symmetry_space_group_name_H-M 'P 21 21 21'
_atom_sites_solution_hydrogens geom
_atom_sites_solution_primary direct
_atom_sites_solution_secondary difmap
_audit_creation_method SHELXL-97
_cell_angle_alpha 90.00
_cell_angle_beta 90.00
_cell_angle_gamma 90.00
_cell_formula_units_Z 4
_cell_length_a 8.7457(7)
_cell_length_b 9.5756(7)
_cell_length_c 31.598(2)
_cell_measurement_reflns_used 4045
_cell_measurement_temperature 173(2)
_cell_measurement_theta_max 24.69
_cell_measurement_theta_min 2.42
_cell_volume 2646.2(3)
_computing_cell_refinement 'SAINT V7.34A (Bruker AXS, 2006)'
_computing_data_collection 'SMART V5.625(NT) (Bruker AXS, 2001a)'
_computing_data_reduction
;
SAINT V7.34A (Bruker AXS, 2006), SADABS (Bruker AXS, 2004)
;
_computing_molecular_graphics 'SHELXTL v6.12 (Bruker AXS, 2001b)'
_computing_publication_material 'SHELXTL v6.12 (Bruker AXS, 2001b)'
_computing_structure_refinement 'SHELXTL v6.12 (Bruker AXS, 2001b)'
_computing_structure_solution 'SHELXTL v6.12 (Bruker AXS, 2001b)'
_diffrn_ambient_temperature 173(2)
_diffrn_detector_area_resol_mean 836.6
_diffrn_measured_fraction_theta_full 0.994
_diffrn_measured_fraction_theta_max 0.994
_diffrn_measurement_device_type 'Bruker CCD'
_diffrn_measurement_method '\w scans, 997 0.3\% rotations'
_diffrn_radiation_monochromator graphite
_diffrn_radiation_source 'normal-focus sealed tube'
_diffrn_radiation_type 'Mo K\a'
_diffrn_radiation_wavelength 0.71073
_diffrn_reflns_av_R_equivalents 0.0437
_diffrn_reflns_av_sigmaI/netI 0.0666
_diffrn_reflns_limit_h_max 11
_diffrn_reflns_limit_h_min -4
_diffrn_reflns_limit_k_max 11
_diffrn_reflns_limit_k_min -12
_diffrn_reflns_limit_l_max 40
_diffrn_reflns_limit_l_min -41
_diffrn_reflns_number 13822
_diffrn_reflns_theta_full 27.49
_diffrn_reflns_theta_max 27.49
_diffrn_reflns_theta_min 2.22
_diffrn_standards_decay_% 0
_diffrn_standards_number 0
_exptl_absorpt_coefficient_mu 0.126
_exptl_absorpt_correction_T_max 0.9937
_exptl_absorpt_correction_T_min 0.9753
_exptl_absorpt_correction_type multi-scan
_exptl_absorpt_process_details 'SADABS (Bruker AXS, 2004)'
_exptl_crystal_colour Colorless
_exptl_crystal_density_diffrn 1.211
_exptl_crystal_description Block
_exptl_crystal_F_000 1032
_exptl_crystal_size_max 0.20
_exptl_crystal_size_mid 0.10
_exptl_crystal_size_min 0.05
_refine_diff_density_max 0.345
_refine_diff_density_min -0.230
_refine_diff_density_rms 0.040
_refine_ls_abs_structure_details 'Flack H D (1983), Acta Cryst. A39, 876-881'
_refine_ls_abs_structure_Flack 0.01(15)
_refine_ls_extinction_method none
_refine_ls_goodness_of_fit_ref 1.005
_refine_ls_hydrogen_treatment constr
_refine_ls_matrix_type full
_refine_ls_number_parameters 359
_refine_ls_number_reflns 5935
_refine_ls_number_restraints 180
_refine_ls_restrained_S_all 0.992
_refine_ls_R_factor_all 0.0851
_refine_ls_R_factor_gt 0.0531
_refine_ls_shift/su_max 0.000
_refine_ls_shift/su_mean 0.000
_refine_ls_structure_factor_coef Fsqd
_refine_ls_weighting_details 'w=1/[\s^2^(Fo^2^)+(0.0454P)^2^+0.0707P] where P=(Fo^2^+2Fc^2^)/3'
_refine_ls_weighting_scheme calc
_refine_ls_wR_factor_gt 0.0961
_refine_ls_wR_factor_ref 0.1077
_reflns_number_gt 4149
_reflns_number_total 5935
_reflns_threshold_expression I>2\s(I)
_cod_data_source_file ja806629e_si_003.cif
_cod_data_source_block agm078
_cod_original_cell_volume 2646.2(4)
_cod_database_code 4108939

loop_
_symmetry_equiv_pos_as_xyz
'x, y, z'
'-x+1/2, -y, z+1/2'
'-x, y+1/2, -z+1/2'
'x+1/2, -y+1/2, -z'

loop_
_atom_site_label
_atom_site_type_symbol
_atom_site_fract_x
_atom_site_fract_y
_atom_site_fract_z
_atom_site_U_iso_or_equiv
_atom_site_adp_type
_atom_site_occupancy
_atom_site_symmetry_multiplicity
_atom_site_calc_flag
_atom_site_refinement_flags
_atom_site_disorder_assembly
_atom_site_disorder_group
O1 O 0.2374(2) 0.98015(18) 0.33420(6) 0.0457(5) Uani 1 1 d . . .
N2 N 0.3518(2) 1.0067(2) 0.30249(7) 0.0465(6) Uani 1 1 d . . .
C3 C 0.4467(3) 0.9018(3) 0.30571(7) 0.0384(6) Uani 1 1 d . . .
C3A C 0.4022(3) 0.8041(3) 0.33775(7) 0.0337(6) Uani 1 1 d . . .
C4 C 0.4674(3) 0.6748(3) 0.35378(7) 0.0312(6) Uani 1 1 d . . .
C4A C 0.3943(2) 0.6266(2) 0.39520(7) 0.0298(5) Uani 1 1 d . . .
C5 C 0.4713(3) 0.7056(3) 0.43212(7) 0.0335(6) Uani 1 1 d . . .
C6 C 0.3927(3) 0.6951(3) 0.47288(8) 0.0433(7) Uani 1 1 d . . .
H6 H 0.4456 0.7220 0.4979 0.052 Uiso 1 1 calc R . .
C7 C 0.2511(3) 0.6495(3) 0.47605(8) 0.0426(6) Uani 1 1 d . . .
H7 H 0.2058 0.6470 0.5034 0.051 Uiso 1 1 calc R . .
C8 C 0.1575(3) 0.6016(3) 0.43932(8) 0.0410(6) Uani 1 1 d . . .
H8A H 0.0515 0.6359 0.4428 0.049 Uiso 1 1 calc R . .
H8B H 0.1544 0.4983 0.4391 0.049 Uiso 1 1 calc R . .
C8A C 0.2202(2) 0.6529(2) 0.39696(7) 0.0314(5) Uani 1 1 d . . .
H8C H 0.1710 0.5971 0.3740 0.038 Uiso 1 1 calc R . .
C9 C 0.1783(3) 0.8076(3) 0.39018(8) 0.0361(6) Uani 1 1 d . . .
H9 H 0.2126 0.8592 0.4160 0.043 Uiso 1 1 calc R . .
C9A C 0.2727(3) 0.8608(3) 0.35394(7) 0.0355(6) Uani 1 1 d . . .
O10 O 0.5724(2) 0.8890(2) 0.28251(5) 0.0477(5) Uani 1 1 d . . .
C11 C 0.5997(3) 1.0040(3) 0.25294(9) 0.0543(8) Uani 1 1 d . A .
H11A H 0.5900 1.0949 0.2676 0.065 Uiso 1 1 calc R . .
H11B H 0.5248 1.0011 0.2295 0.065 Uiso 1 1 calc R . .
C12 C 0.7583(3) 0.9856(3) 0.23635(8) 0.0472(7) Uani 1 1 d DU . .
C13 C 0.8022(14) 0.8847(12) 0.2077(3) 0.065(3) Uani 0.63 1 d PDU A 1
H13 H 0.7285 0.8217 0.1966 0.078 Uiso 0.63 1 calc PR A 1
C14 C 0.9534(12) 0.8748(14) 0.1950(4) 0.072(3) Uani 0.63 1 d PDU A 1
H14 H 0.9828 0.8079 0.1744 0.087 Uiso 0.63 1 calc PR A 1
C15 C 1.0613(10) 0.9628(11) 0.2126(3) 0.065(3) Uani 0.63 1 d PDU A 1
H15 H 1.1658 0.9540 0.2049 0.078 Uiso 0.63 1 calc PR A 1
C16 C 1.0176(12) 1.0632(12) 0.2415(4) 0.069(3) Uani 0.63 1 d PDU A 1
H16 H 1.0920 1.1238 0.2534 0.083 Uiso 0.63 1 calc PR A 1
C17 C 0.8656(10) 1.0760(11) 0.2531(4) 0.065(3) Uani 0.63 1 d PDU A 1
H17 H 0.8352 1.1467 0.2724 0.078 Uiso 0.63 1 calc PR A 1
C13* C 0.773(2) 0.8957(19) 0.2024(5) 0.056(4) Uani 0.37 1 d PDU A 2
H13* H 0.6832 0.8535 0.1913 0.067 Uiso 0.37 1 calc PR A 2
C14* C 0.9120(19) 0.864(3) 0.1837(6) 0.075(4) Uani 0.37 1 d PDU A 2
H14* H 0.9178 0.8015 0.1605 0.090 Uiso 0.37 1 calc PR A 2
C15* C 1.042(2) 0.927(2) 0.1998(6) 0.075(5) Uani 0.37 1 d PDU A 2
H15* H 1.1386 0.9061 0.1875 0.091 Uiso 0.37 1 calc PR A 2
C16* C 1.0335(19) 1.0184(19) 0.2334(6) 0.070(5) Uani 0.37 1 d PDU A 2
H16* H 1.1230 1.0623 0.2440 0.084 Uiso 0.37 1 calc PR A 2
C17* C 0.8919(13) 1.0452(18) 0.2512(6) 0.057(4) Uani 0.37 1 d PDU A 2
H17* H 0.8863 1.1072 0.2746 0.068 Uiso 0.37 1 calc PR A 2
O18 O 0.57094(19) 0.61082(18) 0.33748(5) 0.0397(4) Uani 1 1 d . . .
O19 O 0.41558(16) 0.48214(15) 0.40163(5) 0.0321(4) Uani 1 1 d . . .
Si20 Si 0.56106(7) 0.37081(7) 0.40315(2) 0.03677(17) Uani 1 1 d . . .
C21 C 0.7425(3) 0.4543(3) 0.42067(10) 0.0553(8) Uani 1 1 d . . .
H21A H 0.7698 0.5293 0.4010 0.083 Uiso 1 1 calc R . .
H21B H 0.8243 0.3843 0.4212 0.083 Uiso 1 1 calc R . .
H21C H 0.7290 0.4932 0.4491 0.083 Uiso 1 1 calc R . .
C22 C 0.5917(4) 0.2807(3) 0.35162(9) 0.0562(8) Uani 1 1 d . . .
H22A H 0.6106 0.3503 0.3295 0.084 Uiso 1 1 calc R . .
H22B H 0.5005 0.2262 0.3444 0.084 Uiso 1 1 calc R . .
H22C H 0.6801 0.2183 0.3539 0.084 Uiso 1 1 calc R . .
C23 C 0.4905(3) 0.2385(3) 0.44270(9) 0.0454(7) Uani 1 1 d . . .
C24 C 0.5991(4) 0.1134(3) 0.44461(12) 0.0784(10) Uani 1 1 d . . .
H24A H 0.5671 0.0504 0.4674 0.118 Uiso 1 1 calc R . .
H24B H 0.7034 0.1462 0.4501 0.118 Uiso 1 1 calc R . .
H24C H 0.5964 0.0634 0.4176 0.118 Uiso 1 1 calc R . .
C25 C 0.3324(4) 0.1841(3) 0.43000(11) 0.0655(9) Uani 1 1 d . . .
H25A H 0.2980 0.1146 0.4507 0.098 Uiso 1 1 calc R . .
H25B H 0.3384 0.1408 0.4019 0.098 Uiso 1 1 calc R . .
H25C H 0.2597 0.2619 0.4292 0.098 Uiso 1 1 calc R . .
C26 C 0.4804(4) 0.3021(3) 0.48719(9) 0.0666(9) Uani 1 1 d . . .
H26A H 0.4436 0.2313 0.5071 0.100 Uiso 1 1 calc R . .
H26B H 0.4093 0.3812 0.4869 0.100 Uiso 1 1 calc R . .
H26C H 0.5819 0.3344 0.4960 0.100 Uiso 1 1 calc R . .
O27 O 0.5911(2) 0.76764(19) 0.42724(5) 0.0458(5) Uani 1 1 d . . .
N28 N 0.0135(2) 0.8260(2) 0.38718(8) 0.0500(6) Uani 1 1 d . . .
C29 C -0.0400(4) 0.9640(3) 0.40028(13) 0.0807(11) Uani 1 1 d . . .
H29A H -0.1519 0.9634 0.4023 0.121 Uiso 1 1 calc R . .
H29B H -0.0079 1.0337 0.3794 0.121 Uiso 1 1 calc R . .
H29C H 0.0038 0.9873 0.4279 0.121 Uiso 1 1 calc R . .
C30 C -0.0531(4) 0.7834(4) 0.34712(11) 0.0725(10) Uani 1 1 d . . .
H30A H -0.0221 0.6873 0.3407 0.109 Uiso 1 1 calc R . .
H30B H -0.0172 0.8457 0.3246 0.109 Uiso 1 1 calc R . .
H30C H -0.1648 0.7884 0.3490 0.109 Uiso 1 1 calc R . .

loop_
_atom_site_aniso_label
_atom_site_aniso_U_11
_atom_site_aniso_U_22
_atom_site_aniso_U_33
_atom_site_aniso_U_23
_atom_site_aniso_U_13
_atom_site_aniso_U_12
O1 0.0422(10) 0.0430(11) 0.0518(11) 0.0073(9) 0.0011(9) 0.0046(9)
N2 0.0417(12) 0.0506(15) 0.0470(14) 0.0126(12) 0.0016(10) 0.0010(12)
C3 0.0353(13) 0.0451(16) 0.0348(13) 0.0041(12) -0.0042(12) -0.0020(13)
C3A 0.0339(13) 0.0381(14) 0.0291(12) 0.0004(11) -0.0029(11) -0.0009(12)
C4 0.0284(12) 0.0365(14) 0.0286(12) -0.0042(11) -0.0019(10) -0.0013(11)
C4A 0.0311(11) 0.0267(11) 0.0317(12) -0.0002(11) -0.0008(10) -0.0015(11)
C5 0.0361(14) 0.0319(13) 0.0324(13) -0.0005(11) -0.0028(11) 0.0019(12)
C6 0.0549(17) 0.0451(16) 0.0300(14) -0.0048(12) -0.0016(12) -0.0005(14)
C7 0.0524(16) 0.0431(16) 0.0324(14) -0.0024(12) 0.0110(12) 0.0053(15)
C8 0.0365(13) 0.0385(15) 0.0480(16) -0.0021(13) 0.0140(12) 0.0007(13)
C8A 0.0297(11) 0.0313(13) 0.0331(13) -0.0053(11) 0.0020(10) -0.0027(10)
C9 0.0331(12) 0.0368(15) 0.0384(15) -0.0051(12) 0.0008(11) 0.0010(12)
C9A 0.0363(13) 0.0324(14) 0.0378(14) 0.0009(12) -0.0051(11) -0.0017(13)
O10 0.0475(10) 0.0547(12) 0.0408(10) 0.0154(9) 0.0077(9) 0.0042(11)
C11 0.0561(18) 0.0602(19) 0.0465(16) 0.0211(15) 0.0057(14) 0.0042(17)
C12 0.0499(16) 0.0533(18) 0.0385(16) 0.0196(13) -0.0022(13) -0.0028(15)
C13 0.056(5) 0.063(6) 0.076(6) -0.005(5) -0.005(4) -0.006(4)
C14 0.059(6) 0.083(5) 0.074(6) -0.008(5) -0.001(5) 0.012(5)
C15 0.046(4) 0.070(7) 0.079(8) 0.004(5) 0.011(4) 0.011(4)
C16 0.058(4) 0.074(7) 0.077(5) 0.002(4) 0.005(4) -0.011(4)
C17 0.057(4) 0.068(5) 0.069(5) 0.000(4) 0.009(4) 0.001(4)
C13* 0.057(7) 0.058(7) 0.052(6) 0.009(5) -0.001(5) 0.024(6)
C14* 0.070(10) 0.093(9) 0.062(9) 0.004(7) 0.007(7) 0.012(8)
C15* 0.062(8) 0.087(14) 0.077(11) 0.013(8) 0.007(8) 0.018(8)
C16* 0.044(5) 0.070(13) 0.095(13) 0.010(8) -0.002(7) -0.002(7)
C17* 0.047(6) 0.079(9) 0.045(7) 0.014(6) -0.014(5) 0.004(6)
O18 0.0372(9) 0.0457(10) 0.0363(9) -0.0001(8) 0.0078(8) 0.0051(9)
O19 0.0310(8) 0.0295(8) 0.0358(9) -0.0018(7) 0.0018(8) -0.0008(7)
Si20 0.0314(3) 0.0375(4) 0.0414(4) -0.0012(3) 0.0004(3) 0.0027(3)
C21 0.0351(15) 0.0556(18) 0.075(2) 0.0084(17) -0.0099(15) -0.0024(14)
C22 0.0561(19) 0.0535(18) 0.0591(19) -0.0077(15) 0.0145(15) 0.0124(16)
C23 0.0477(16) 0.0374(15) 0.0512(18) 0.0013(14) 0.0020(13) 0.0067(14)
C24 0.088(2) 0.0510(19) 0.096(3) 0.022(2) 0.011(2) 0.026(2)
C25 0.065(2) 0.053(2) 0.078(2) 0.0048(17) 0.0127(18) -0.0148(17)
C26 0.089(2) 0.062(2) 0.0483(18) 0.0144(16) 0.0032(17) 0.0044(19)
O27 0.0441(11) 0.0513(11) 0.0419(10) -0.0025(9) -0.0049(9) -0.0151(10)
N28 0.0308(11) 0.0500(14) 0.0691(17) 0.0046(12) 0.0035(11) 0.0090(11)
C29 0.0576(19) 0.075(2) 0.110(3) -0.003(2) 0.016(2) 0.0321(18)
C30 0.0414(17) 0.072(2) 0.104(3) 0.012(2) -0.0246(19) -0.0035(18)

loop_
_atom_type_symbol
_atom_type_description
_atom_type_scat_dispersion_real
_atom_type_scat_dispersion_imag
_atom_type_scat_source
C C 0.0033 0.0016 'International Tables Vol C Tables 4.2.6.8 and 6.1.1.4'
H H 0.0000 0.0000 'International Tables Vol C Tables 4.2.6.8 and 6.1.1.4'
N N 0.0061 0.0033 'International Tables Vol C Tables 4.2.6.8 and 6.1.1.4'
O O 0.0106 0.0060 'International Tables Vol C Tables 4.2.6.8 and 6.1.1.4'
Si Si 0.0817 0.0704 'International Tables Vol C Tables 4.2.6.8 and 6.1.1.4'

loop_
_geom_angle_atom_site_label_1
_geom_angle_atom_site_label_2
_geom_angle_atom_site_label_3
_geom_angle
C9A O1 N2 108.40(18)
C3 N2 O1 104.57(19)
N2 C3 O10 123.7(2)
N2 C3 C3A 112.6(2)
O10 C3 C3A 123.7(2)
C9A C3A C3 103.4(2)
C9A C3A C4 122.5(2)
C3 C3A C4 134.1(2)
O18 C4 C3A 125.2(2)
O18 C4 C4A 121.7(2)
C3A C4 C4A 113.0(2)
O19 C4A C4 111.37(18)
O19 C4A C5 108.30(17)
C4 C4A C5 108.48(18)
O19 C4A C8A 106.53(18)
C4 C4A C8A 113.22(18)
C5 C4A C8A 108.82(18)
O27 C5 C6 123.4(2)
O27 C5 C4A 121.3(2)
C6 C5 C4A 115.3(2)
C7 C6 C5 122.1(2)
C7 C6 H6 119.0
C5 C6 H6 119.0
C6 C7 C8 124.0(2)
C6 C7 H7 118.0
C8 C7 H7 118.0
C7 C8 C8A 112.7(2)
C7 C8 H8A 109.1
C8A C8 H8A 109.1
C7 C8 H8B 109.1
C8A C8 H8B 109.1
H8A C8 H8B 107.8
C8 C8A C9 110.2(2)
C8 C8A C4A 109.45(19)
C9 C8A C4A 112.71(19)
C8 C8A H8C 108.1
C9 C8A H8C 108.1
C4A C8A H8C 108.1
N28 C9 C9A 117.0(2)
N28 C9 C8A 111.1(2)
C9A C9 C8A 107.55(19)
N28 C9 H9 106.9
C9A C9 H9 106.9
C8A C9 H9 106.9
O1 C9A C3A 111.0(2)
O1 C9A C9 121.3(2)
C3A C9A C9 127.7(2)
C3 O10 C11 114.7(2)
O10 C11 C12 106.6(2)
O10 C11 H11A 110.4
C12 C11 H11A 110.4
O10 C11 H11B 110.4
C12 C11 H11B 110.4
H11A C11 H11B 108.6
C13 C12 C17 120.1(8)
C13* C12 C17* 116.2(13)
C13 C12 C11 124.9(6)
C13* C12 C11 115.6(9)
C17 C12 C11 115.0(6)
C17* C12 C11 128.1(9)
C12 C13 C14 120.2(9)
C12 C13 H13 119.9
C14 C13 H13 119.9
C15 C14 C13 119.6(9)
C15 C14 H14 120.2
C13 C14 H14 120.2
C16 C15 C14 120.1(8)
C16 C15 H15 119.9
C14 C15 H15 119.9
C15 C16 C17 120.2(9)
C15 C16 H16 119.9
C17 C16 H16 119.9
C12 C17 C16 119.7(9)
C12 C17 H17 120.1
C16 C17 H17 120.1
C12 C13* C14* 123.2(17)
C12 C13* H13* 118.4
C14* C13* H13* 118.4
C15* C14* C13* 118.3(18)
C15* C14* H14* 120.9
C13* C14* H14* 120.9
C16* C15* C14* 120.9(15)
C16* C15* H15* 119.6
C14* C15* H15* 119.6
C15* C16* C17* 118.6(15)
C15* C16* H16* 120.7
C17* C16* H16* 120.7
C12 C17* C16* 122.9(14)
C12 C17* H17* 118.6
C16* C17* H17* 118.6
C4A O19 Si20 137.28(14)
O19 Si20 C21 112.72(11)
O19 Si20 C22 112.48(11)
C21 Si20 C22 109.66(14)
O19 Si20 C23 101.53(10)
C21 Si20 C23 111.77(13)
C22 Si20 C23 108.41(13)
Si20 C21 H21A 109.5
Si20 C21 H21B 109.5
H21A C21 H21B 109.5
Si20 C21 H21C 109.5
H21A C21 H21C 109.5
H21B C21 H21C 109.5
Si20 C22 H22A 109.5
Si20 C22 H22B 109.5
H22A C22 H22B 109.5
Si20 C22 H22C 109.5
H22A C22 H22C 109.5
H22B C22 H22C 109.5
C24 C23 C25 107.7(2)
C24 C23 C26 108.1(2)
C25 C23 C26 108.9(2)
C24 C23 Si20 110.45(19)
C25 C23 Si20 110.6(2)
C26 C23 Si20 111.1(2)
C23 C24 H24A 109.5
C23 C24 H24B 109.5
H24A C24 H24B 109.5
C23 C24 H24C 109.5
H24A C24 H24C 109.5
H24B C24 H24C 109.5
C23 C25 H25A 109.5
C23 C25 H25B 109.5
H25A C25 H25B 109.5
C23 C25 H25C 109.5
H25A C25 H25C 109.5
H25B C25 H25C 109.5
C23 C26 H26A 109.5
C23 C26 H26B 109.5
H26A C26 H26B 109.5
C23 C26 H26C 109.5
H26A C26 H26C 109.5
H26B C26 H26C 109.5
C30 N28 C9 114.8(2)
C30 N28 C29 111.9(3)
C9 N28 C29 114.1(2)
N28 C29 H29A 109.5
N28 C29 H29B 109.5
H29A C29 H29B 109.5
N28 C29 H29C 109.5
H29A C29 H29C 109.5
H29B C29 H29C 109.5
N28 C30 H30A 109.5
N28 C30 H30B 109.5
H30A C30 H30B 109.5
N28 C30 H30C 109.5
H30A C30 H30C 109.5
H30B C30 H30C 109.5

loop_
_geom_bond_atom_site_label_1
_geom_bond_atom_site_label_2
_geom_bond_distance
O1 C9A 1.338(3)
O1 N2 1.438(3)
N2 C3 1.307(3)
C3 O10 1.327(3)
C3 C3A 1.433(3)
C3A C9A 1.356(3)
C3A C4 1.454(3)
C4 O18 1.208(3)
C4 C4A 1.528(3)
C4A O19 1.411(3)
C4A C5 1.544(3)
C4A C8A 1.544(3)
C5 O27 1.215(3)
C5 C6 1.463(3)
C6 C7 1.317(4)
C6 H6 0.9500
C7 C8 1.493(4)
C7 H7 0.9500
C8 C8A 1.527(3)
C8 H8A 0.9900
C8 H8B 0.9900
C8A C9 1.541(3)
C8A H8C 1.0000
C9 N28 1.456(3)
C9 C9A 1.500(3)
C9 H9 1.0000
O10 C11 1.464(3)
C11 C12 1.493(4)
C11 H11A 0.9900
C11 H11B 0.9900
C12 C13 1.378(4)
C12 C13* 1.381(4)
C12 C17 1.382(4)
C12 C17* 1.382(4)
C13 C14 1.385(4)
C13 H13 0.9500
C14 C15 1.382(4)
C14 H14 0.9500
C15 C16 1.379(4)
C15 H15 0.9500
C16 C17 1.384(4)
C16 H16 0.9500
C17 H17 0.9500
C13* C14* 1.384(4)
C13* H13* 0.9500
C14* C15* 1.380(4)
C14* H14* 0.9500
C15* C16* 1.380(4)
C15* H15* 0.9500
C16* C17* 1.384(4)
C16* H16* 0.9500
C17* H17* 0.9500
O19 Si20 1.6606(16)
Si20 C21 1.861(3)
Si20 C22 1.862(3)
Si20 C23 1.883(3)
C21 H21A 0.9800
C21 H21B 0.9800
C21 H21C 0.9800
C22 H22A 0.9800
C22 H22B 0.9800
C22 H22C 0.9800
C23 C24 1.530(4)
C23 C25 1.531(4)
C23 C26 1.535(4)
C24 H24A 0.9800
C24 H24B 0.9800
C24 H24C 0.9800
C25 H25A 0.9800
C25 H25B 0.9800
C25 H25C 0.9800
C26 H26A 0.9800
C26 H26B 0.9800
C26 H26C 0.9800
N28 C30 1.451(4)
N28 C29 1.462(4)
C29 H29A 0.9800
C29 H29B 0.9800
C29 H29C 0.9800
C30 H30A 0.9800
C30 H30B 0.9800
C30 H30C 0.9800

loop_
_geom_torsion_atom_site_label_1
_geom_torsion_atom_site_label_2
_geom_torsion_atom_site_label_3
_geom_torsion_atom_site_label_4
_geom_torsion
C9A O1 N2 C3 -0.1(3)
O1 N2 C3 O10 -178.0(2)
O1 N2 C3 C3A 0.6(3)
N2 C3 C3A C9A -0.8(3)
O10 C3 C3A C9A 177.8(2)
N2 C3 C3A C4 -179.1(2)
O10 C3 C3A C4 -0.6(4)
C9A C3A C4 O18 170.5(2)
C3 C3A C4 O18 -11.4(4)
C9A C3A C4 C4A -11.1(3)
C3 C3A C4 C4A 167.0(2)
O18 C4 C4A O19 -23.6(3)
C3A C4 C4A O19 157.95(18)
O18 C4 C4A C5 95.5(3)
C3A C4 C4A C5 -83.0(2)
O18 C4 C4A C8A -143.6(2)
C3A C4 C4A C8A 37.9(3)
O19 C4A C5 O27 105.8(2)
C4 C4A C5 O27 -15.2(3)
C8A C4A C5 O27 -138.8(2)
O19 C4A C5 C6 -71.9(2)
C4 C4A C5 C6 167.1(2)
C8A C4A C5 C6 43.5(3)
O27 C5 C6 C7 167.6(3)
C4A C5 C6 C7 -14.7(4)
C5 C6 C7 C8 1.3(4)
C6 C7 C8 C8A -18.4(4)
C7 C8 C8A C9 -77.3(3)
C7 C8 C8A C4A 47.2(3)
O19 C4A C8A C8 57.2(2)
C4 C4A C8A C8 179.98(19)
C5 C4A C8A C8 -59.3(2)
O19 C4A C8A C9 -179.71(18)
C4 C4A C8A C9 -57.0(3)
C5 C4A C8A C9 63.7(2)
C8 C8A C9 N28 -64.0(3)
C4A C8A C9 N28 173.4(2)
C8 C8A C9 C9A 166.77(19)
C4A C8A C9 C9A 44.2(3)
N2 O1 C9A C3A -0.3(3)
N2 O1 C9A C9 177.3(2)
C3 C3A C9A O1 0.7(3)
C4 C3A C9A O1 179.3(2)
C3 C3A C9A C9 -176.8(2)
C4 C3A C9A C9 1.8(4)
N28 C9 C9A O1 38.3(3)
C8A C9 C9A O1 164.2(2)
N28 C9 C9A C3A -144.4(3)
C8A C9 C9A C3A -18.6(3)
N2 C3 O10 C11 1.1(3)
C3A C3 O10 C11 -177.3(2)
C3 O10 C11 C12 169.1(2)
O10 C11 C12 C13 73.2(8)
O10 C11 C12 C13* 84.6(10)
O10 C11 C12 C17 -104.5(7)
O10 C11 C12 C17* -94.3(11)
C13* C12 C13 C14 132(7)
C17 C12 C13 C14 -1.0(12)
C17* C12 C13 C14 -8.8(14)
C11 C12 C13 C14 -178.6(6)
C12 C13 C14 C15 2.8(13)
C13 C14 C15 C16 -2.4(13)
C14 C15 C16 C17 0.3(13)
C13 C12 C17 C16 -1.2(12)
C13* C12 C17 C16 -13.8(19)
C17* C12 C17 C16 28(5)
C11 C12 C17 C16 176.7(7)
C15 C16 C17 C12 1.5(13)
C13 C12 C13* C14* -42(6)
C17 C12 C13* C14* 12(2)
C17* C12 C13* C14* 0.5(17)
C11 C12 C13* C14* -178.5(11)
C12 C13* C14* C15* -0.4(18)
C13* C14* C15* C16* -0.3(18)
C14* C15* C16* C17* 1.0(19)
C13 C12 C17* C16* 9.8(17)
C13* C12 C17* C16* 0.3(17)
C17 C12 C17* C16* -144(6)
C11 C12 C17* C16* 179.1(10)
C15* C16* C17* C12 -1.0(18)
C4 C4A O19 Si20 54.2(3)
C5 C4A O19 Si20 -65.0(3)
C8A C4A O19 Si20 178.07(16)
C4A O19 Si20 C21 28.5(2)
C4A O19 Si20 C22 -96.1(2)
C4A O19 Si20 C23 148.3(2)
O19 Si20 C23 C24 172.2(2)
C21 Si20 C23 C24 -67.4(2)
C22 Si20 C23 C24 53.6(2)
O19 Si20 C23 C25 53.1(2)
C21 Si20 C23 C25 173.5(2)
C22 Si20 C23 C25 -65.5(2)
O19 Si20 C23 C26 -67.9(2)
C21 Si20 C23 C26 52.5(2)
C22 Si20 C23 C26 173.5(2)
C9A C9 N28 C30 48.0(3)
C8A C9 N28 C30 -76.0(3)
C9A C9 N28 C29 -83.0(3)
C8A C9 N28 C29 153.0(2)
